data_1545660
loop_
_publ_author_name
'Milde, Bastian'
'Pawliczek, Martin'
'Jones, Peter G.'
'Werz, Daniel B.'

_publ_section_title
;
 Enantioselective Total Synthesis of (+)-Lysergol: A Formal
 anti-Carbopalladation/Heck Cascade as the Key Step
;
_journal_name_full 'Organic Letters'
_journal_paper_doi 10.1021/acs.orglett.7b00675
_journal_year 2017
_chemical_absolute_configuration ad
_chemical_formula_sum 'C39 H44 Br N O6 S Si'
_chemical_formula_weight 762.81
_chemical_name_systematic
;
 ?
;
_space_group_IT_number 4
_symmetry_cell_setting monoclinic
_symmetry_space_group_name_Hall 'P 2yb'
_symmetry_space_group_name_H-M 'P 1 21 1'
_atom_sites_solution_hydrogens geom
_atom_sites_solution_primary direct
_atom_sites_solution_secondary difmap
_audit_creation_method SHELXL-97
_cell_angle_alpha 90.00
_cell_angle_beta 92.9646(12)
_cell_angle_gamma 90.00
_cell_formula_units_Z 2
_cell_length_a 6.04388(8)
_cell_length_b 22.18157(15)
_cell_length_c 13.72525(15)
_cell_measurement_reflns_used 49260
_cell_measurement_temperature 100(2)
_cell_measurement_theta_max 75.9500
_cell_measurement_theta_min 3.7670
_cell_volume 1837.58(3)
_computing_cell_refinement 'CrysAlisPro 1.171.38.43c (Rigaku OD, 2015)'
_computing_data_collection 'CrysAlisPro 1.171.38.43c (Rigaku OD, 2015)'
_computing_data_reduction 'CrysAlisPro 1.171.38.43c (Rigaku OD, 2015)'
_computing_molecular_graphics 'Siemens XP'
_computing_publication_material SHELXL-97
_computing_structure_refinement 'SHELXL-97 (Sheldrick, 1997)'
_computing_structure_solution 'SHELXS-97 (Sheldrick, 1990)'
_diffrn_ambient_temperature 100(2)
_diffrn_detector_area_resol_mean 10.3543
_diffrn_measured_fraction_theta_full 1.000
_diffrn_measured_fraction_theta_max 0.998
_diffrn_measurement_device_type 'Oxford Diffraction Xcalibur, Atlas, Nova'
_diffrn_measurement_method \w-scan
_diffrn_radiation_monochromator mirror
_diffrn_radiation_type CuK\a
_diffrn_radiation_wavelength 1.54184
_diffrn_reflns_av_R_equivalents 0.0626
_diffrn_reflns_av_sigmaI/netI 0.0236
_diffrn_reflns_limit_h_max 7
_diffrn_reflns_limit_h_min -6
_diffrn_reflns_limit_k_max 27
_diffrn_reflns_limit_k_min -27
_diffrn_reflns_limit_l_max 17
_diffrn_reflns_limit_l_min -17
_diffrn_reflns_number 105118
_diffrn_reflns_theta_full 75.00
_diffrn_reflns_theta_max 76.34
_diffrn_reflns_theta_min 3.22
_diffrn_source 'micro-focus sealed X-ray tube'
_exptl_absorpt_coefficient_mu 2.751
_exptl_absorpt_correction_T_max 1.00000
_exptl_absorpt_correction_T_min 0.67680
_exptl_absorpt_correction_type multi-scan
_exptl_absorpt_process_details
;
CrysAlisPro 1.171.38.43c (Rigaku Oxford Diffraction, 2015)
Empirical absorption correction using spherical harmonics,
 implemented in SCALE3 ABSPACK scaling algorithm.
;
_exptl_crystal_colour colourless
_exptl_crystal_density_diffrn 1.379
_exptl_crystal_density_meas ?
_exptl_crystal_density_method 'not measured'
_exptl_crystal_description lath
_exptl_crystal_F_000 796
_exptl_crystal_size_max 0.25
_exptl_crystal_size_mid 0.10
_exptl_crystal_size_min 0.03
_platon_squeeze_details
;
 The final residual electron density showed a pattern of small peaks
 corresponding to a toluene molecule. This could be refined freely
 but showed high U values (possibly because of occupation factors
 < 1) and further peaks indicating disorder. Additionally, the
 methyl group seemed to be disordered over two mutually para
 positions.
 Because of the unsatisfactory refinement of the toluene, the
 program SQUEEZE (part of the PLATON suite; A. L. Spek, University
 of Utrecht, Netherlands) was used to remove mathematically the
 effects of the solvent.
 The formula, the values for the formula mass, and associated
 parameters are based on an idealized composition of one toluene
 per asymmetric unit.
;
_refine_diff_density_max 0.863
_refine_diff_density_min -0.582
_refine_diff_density_rms 0.051
_refine_ls_abs_structure_details 'Flack H D (1983), Acta Cryst. A39, 876-881'
_refine_ls_abs_structure_Flack -0.011(12)
_refine_ls_extinction_method none
_refine_ls_goodness_of_fit_ref 1.016
_refine_ls_hydrogen_treatment constr
_refine_ls_matrix_type full
_refine_ls_number_parameters 386
_refine_ls_number_reflns 7682
_refine_ls_number_restraints 1
_refine_ls_restrained_S_all 1.016
_refine_ls_R_factor_all 0.0374
_refine_ls_R_factor_gt 0.0365
_refine_ls_shift/su_max 0.001
_refine_ls_shift/su_mean 0.000
_refine_ls_structure_factor_coef Fsqd
_refine_ls_weighting_details 'calc w=1/[\s^2^(Fo^2^)+(0.0585P)^2^+0.9904P] where P=(Fo^2^+2Fc^2^)/3'
_refine_ls_weighting_scheme calc
_refine_ls_wR_factor_gt 0.0956
_refine_ls_wR_factor_ref 0.0964
_reflns_number_gt 7508
_reflns_number_total 7682
_reflns_threshold_expression >2sigma(I)
_cod_data_source_file ol7b00675_si_002.cif
_cod_data_source_block wiskas
_cod_depositor_comments
;
The following automatic conversions were performed:

'_exptl_crystal_density_meas' value 'not measured' was changed to '?'
- the value is perceived as not measured.

Automatic conversion script
Id: cif_fix_values 4973 2017-02-22 13:04:09Z antanas 
;
_cod_original_sg_symbol_H-M 'P 21'
_cod_database_code 1545660

loop_
_symmetry_equiv_pos_as_xyz
'x, y, z'
'-x, y+1/2, -z'

loop_
_atom_site_label
_atom_site_type_symbol
_atom_site_fract_x
_atom_site_fract_y
_atom_site_fract_z
_atom_site_U_iso_or_equiv
_atom_site_adp_type
_atom_site_occupancy
_atom_site_symmetry_multiplicity
_atom_site_calc_flag
_atom_site_refinement_flags
C1 C 0.4348(5) 0.34519(10) 0.57491(19) 0.0284(5) Uani 1 1 d .
C2 C 0.2495(5) 0.30718(11) 0.5601(2) 0.0316(5) Uani 1 1 d .
Br1 Br 0.08818(5) 0.279127(11) 0.66603(2) 0.03871(8) Uani 1 1 d .
C3 C 0.1807(5) 0.28825(12) 0.4679(2) 0.0400(6) Uani 1 1 d .
H3 H 0.0528 0.2636 0.4588 0.048 Uiso 1 1 calc R
C4 C 0.2981(6) 0.30516(13) 0.3885(2) 0.0445(7) Uani 1 1 d .
H4 H 0.2478 0.2921 0.3253 0.053 Uiso 1 1 calc R
C5 C 0.4882(6) 0.34079(13) 0.3985(2) 0.0424(7) Uani 1 1 d .
H5 H 0.5716 0.3509 0.3440 0.051 Uiso 1 1 calc R
C6 C 0.5497(5) 0.36083(11) 0.4920(2) 0.0321(5) Uani 1 1 d .
N1 N 0.7265(4) 0.39886(10) 0.52525(19) 0.0351(5) Uani 1 1 d .
S1 S 0.88584(12) 0.44260(3) 0.45966(6) 0.04177(17) Uani 1 1 d .
O1 O 0.8952(5) 0.41421(11) 0.3667(2) 0.0562(6) Uani 1 1 d .
O2 O 1.0828(4) 0.45342(10) 0.5192(2) 0.0540(6) Uani 1 1 d .
C7 C 0.7398(5) 0.51107(12) 0.4453(2) 0.0351(6) Uani 1 1 d .
C8 C 0.5302(5) 0.51072(13) 0.4022(3) 0.0418(7) Uani 1 1 d .
H8 H 0.4628 0.4739 0.3815 0.050 Uiso 1 1 calc R
C9 C 0.4173(5) 0.56495(13) 0.3891(2) 0.0397(6) Uani 1 1 d .
H9 H 0.2718 0.5649 0.3594 0.048 Uiso 1 1 calc R
C10 C 0.5136(5) 0.61930(13) 0.4188(2) 0.0353(6) Uani 1 1 d .
C11 C 0.7275(5) 0.61860(13) 0.4624(2) 0.0348(6) Uani 1 1 d .
H11 H 0.7956 0.6554 0.4828 0.042 Uiso 1 1 calc R
C12 C 0.8422(5) 0.56459(13) 0.4763(2) 0.0360(6) Uani 1 1 d .
H12 H 0.9873 0.5642 0.5064 0.043 Uiso 1 1 calc R
C13 C 0.3860(6) 0.67783(13) 0.4081(3) 0.0446(7) Uani 1 1 d .
H13A H 0.3979 0.7001 0.4698 0.067 Uiso 1 1 calc R
H13B H 0.2298 0.6691 0.3910 0.067 Uiso 1 1 calc R
H13C H 0.4475 0.7022 0.3565 0.067 Uiso 1 1 calc R
C14 C 0.7115(4) 0.40732(11) 0.6256(2) 0.0303(5) Uani 1 1 d .
H14 H 0.8074 0.4323 0.6649 0.036 Uiso 1 1 calc R
C15 C 0.5417(5) 0.37494(11) 0.6589(2) 0.0294(5) Uani 1 1 d .
C16 C 0.4829(4) 0.37391(11) 0.7631(2) 0.0296(5) Uani 1 1 d .
H16A H 0.6111 0.3883 0.8045 0.035 Uiso 1 1 calc R
H16B H 0.4514 0.3319 0.7822 0.035 Uiso 1 1 calc R
C17 C 0.2809(4) 0.41333(11) 0.78161(19) 0.0295(5) Uani 1 1 d .
H17 H 0.1554 0.4025 0.7345 0.035 Uiso 1 1 calc R
C18 C 0.2095(5) 0.40938(12) 0.8810(2) 0.0364(6) Uani 1 1 d .
C19 C 0.1487(5) 0.40830(13) 0.9641(2) 0.0401(6) Uani 1 1 d .
Si1 Si 0.04976(15) 0.41062(4) 1.08887(6) 0.04141(19) Uani 1 1 d .
C20 C -0.1420(8) 0.4746(2) 1.0952(3) 0.0671(12) Uani 1 1 d .
H20A H -0.1971 0.4771 1.1610 0.101 Uiso 1 1 calc R
H20B H -0.2670 0.4688 1.0478 0.101 Uiso 1 1 calc R
H20C H -0.0643 0.5120 1.0803 0.101 Uiso 1 1 calc R
C21 C -0.0891(10) 0.3381(2) 1.1148(4) 0.0854(16) Uani 1 1 d .
H21A H 0.0098 0.3046 1.1006 0.128 Uiso 1 1 calc R
H21B H -0.2261 0.3347 1.0737 0.128 Uiso 1 1 calc R
H21C H -0.1243 0.3368 1.1836 0.128 Uiso 1 1 calc R
C22 C 0.2904(7) 0.4214(3) 1.1756(3) 0.0821(17) Uani 1 1 d .
H22A H 0.3975 0.3889 1.1674 0.123 Uiso 1 1 calc R
H22B H 0.2409 0.4208 1.2424 0.123 Uiso 1 1 calc R
H22C H 0.3605 0.4603 1.1629 0.123 Uiso 1 1 calc R
C23 C 0.1949(4) 0.51656(10) 0.74882(16) 0.0233(4) Uani 1 1 d .
O3 O -0.0001(3) 0.50690(8) 0.74679(14) 0.0320(4) Uani 1 1 d .
O4 O 0.3549(3) 0.47480(7) 0.76308(12) 0.0258(3) Uani 1 1 d .
C24 C 0.3034(4) 0.57714(10) 0.74048(17) 0.0247(5) Uani 1 1 d .
C25 C 0.4984(4) 0.58281(12) 0.67444(19) 0.0294(5) Uani 1 1 d .
H25A H 0.4488 0.5809 0.6046 0.035 Uiso 1 1 calc R
H25B H 0.6107 0.5511 0.6887 0.035 Uiso 1 1 calc R
C26 C 0.5879(5) 0.64592(12) 0.7028(2) 0.0329(5) Uani 1 1 d .
H26A H 0.5763 0.6737 0.6464 0.039 Uiso 1 1 calc R
H26B H 0.7445 0.6437 0.7275 0.039 Uiso 1 1 calc R
C27 C 0.4363(4) 0.66673(11) 0.7843(2) 0.0300(5) Uani 1 1 d .
C28 C 0.5158(5) 0.72050(13) 0.8438(3) 0.0426(7) Uani 1 1 d .
H28A H 0.5103 0.7566 0.8026 0.064 Uiso 1 1 calc R
H28B H 0.6685 0.7136 0.8688 0.064 Uiso 1 1 calc R
H28C H 0.4202 0.7262 0.8986 0.064 Uiso 1 1 calc R
C29 C 0.2143(5) 0.67581(12) 0.7289(2) 0.0356(6) Uani 1 1 d .
C30 C 0.3880(4) 0.60679(11) 0.83842(17) 0.0263(5) Uani 1 1 d .
C31 C 0.2040(5) 0.61295(13) 0.9107(2) 0.0363(6) Uani 1 1 d .
H31A H 0.1562 0.5728 0.9307 0.054 Uiso 1 1 calc R
H31B H 0.0779 0.6346 0.8795 0.054 Uiso 1 1 calc R
H31C H 0.2603 0.6355 0.9683 0.054 Uiso 1 1 calc R
C32 C 0.5887(5) 0.57639(12) 0.8876(2) 0.0338(6) Uani 1 1 d .
H32A H 0.6471 0.6015 0.9418 0.051 Uiso 1 1 calc R
H32B H 0.7030 0.5711 0.8402 0.051 Uiso 1 1 calc R
H32C H 0.5459 0.5369 0.9127 0.051 Uiso 1 1 calc R
O5 O 0.1159(4) 0.72084(10) 0.7057(2) 0.0528(6) Uani 1 1 d .
O6 O 0.1374(3) 0.61980(8) 0.70222(14) 0.0314(4) Uani 1 1 d .

loop_
_atom_site_aniso_label
_atom_site_aniso_U_11
_atom_site_aniso_U_22
_atom_site_aniso_U_33
_atom_site_aniso_U_23
_atom_site_aniso_U_13
_atom_site_aniso_U_12
C1 0.0310(14) 0.0158(10) 0.0378(12) -0.0018(9) -0.0027(10) 0.0051(9)
C2 0.0327(14) 0.0166(11) 0.0451(14) 0.0005(10) -0.0039(11) 0.0023(10)
Br1 0.03294(14) 0.02310(12) 0.05992(16) -0.00511(12) 0.00082(11) -0.00530(11)
C3 0.0436(16) 0.0203(14) 0.0545(15) -0.0051(11) -0.0128(12) 0.0036(11)
C4 0.061(2) 0.0268(12) 0.0447(15) -0.0079(11) -0.0108(14) 0.0089(14)
C5 0.057(2) 0.0270(13) 0.0437(15) 0.0009(11) 0.0020(13) 0.0116(13)
C6 0.0345(15) 0.0176(10) 0.0440(14) -0.0041(9) 0.0004(11) 0.0061(10)
N1 0.0322(12) 0.0219(10) 0.0514(13) 0.0037(9) 0.0047(10) 0.0031(9)
S1 0.0331(4) 0.0287(3) 0.0650(4) 0.0091(3) 0.0177(3) 0.0111(3)
O1 0.0639(17) 0.0400(12) 0.0677(15) 0.0092(11) 0.0313(13) 0.0183(11)
O2 0.0279(11) 0.0343(11) 0.1009(19) 0.0157(11) 0.0143(12) 0.0079(9)
C7 0.0285(14) 0.0263(12) 0.0518(16) 0.0082(11) 0.0138(11) 0.0053(10)
C8 0.0330(15) 0.0231(12) 0.070(2) 0.0050(12) 0.0093(14) 0.0009(11)
C9 0.0300(14) 0.0258(13) 0.0636(18) 0.0064(12) 0.0061(13) 0.0024(11)
C10 0.0348(15) 0.0243(12) 0.0478(14) 0.0094(10) 0.0124(12) 0.0034(11)
C11 0.0340(15) 0.0263(12) 0.0452(14) 0.0018(10) 0.0109(11) 0.0018(11)
C12 0.0281(14) 0.0364(14) 0.0441(14) 0.0035(11) 0.0078(11) 0.0053(11)
C13 0.0465(18) 0.0259(13) 0.0614(18) 0.0070(12) 0.0046(15) 0.0070(13)
C14 0.0242(12) 0.0230(11) 0.0432(13) -0.0018(10) -0.0039(10) 0.0022(10)
C15 0.0252(12) 0.0171(10) 0.0452(14) -0.0039(9) -0.0045(10) 0.0040(9)
C16 0.0275(13) 0.0200(11) 0.0405(13) -0.0024(9) -0.0048(10) 0.0024(9)
C17 0.0273(13) 0.0177(10) 0.0431(13) 0.0005(9) -0.0015(10) -0.0017(9)
C18 0.0364(15) 0.0216(12) 0.0513(16) 0.0030(11) 0.0023(12) -0.0022(10)
C19 0.0437(17) 0.0316(14) 0.0453(15) 0.0062(11) 0.0057(13) -0.0041(12)
Si1 0.0354(4) 0.0436(4) 0.0459(4) 0.0146(3) 0.0086(3) -0.0025(3)
C20 0.074(3) 0.072(3) 0.057(2) 0.0219(19) 0.023(2) 0.022(2)
C21 0.097(4) 0.063(3) 0.099(3) 0.029(3) 0.032(3) -0.017(3)
C22 0.046(2) 0.152(5) 0.049(2) 0.024(3) 0.0067(17) -0.003(3)
C23 0.0239(12) 0.0224(11) 0.0236(10) -0.0028(8) 0.0007(8) 0.0029(9)
O3 0.0219(9) 0.0280(9) 0.0462(10) -0.0030(7) 0.0021(7) -0.0009(7)
O4 0.0237(9) 0.0176(7) 0.0360(8) -0.0014(6) -0.0001(7) 0.0005(6)
C24 0.0204(11) 0.0214(11) 0.0323(11) 0.0003(8) -0.0002(9) 0.0032(9)
C25 0.0249(13) 0.0276(12) 0.0362(12) -0.0001(9) 0.0075(10) -0.0001(10)
C26 0.0278(13) 0.0275(12) 0.0439(14) 0.0031(10) 0.0075(11) -0.0022(10)
C27 0.0223(12) 0.0199(11) 0.0483(14) -0.0003(10) 0.0056(10) -0.0014(9)
C28 0.0319(15) 0.0246(13) 0.072(2) -0.0114(13) 0.0110(14) -0.0058(11)
C29 0.0259(14) 0.0215(12) 0.0596(16) 0.0050(11) 0.0052(12) 0.0015(10)
C30 0.0235(12) 0.0221(12) 0.0333(11) -0.0041(9) 0.0037(9) -0.0030(9)
C31 0.0366(15) 0.0331(13) 0.0403(13) -0.0097(11) 0.0127(11) -0.0078(12)
C32 0.0317(14) 0.0313(12) 0.0372(13) -0.0005(10) -0.0083(11) -0.0016(11)
O5 0.0353(12) 0.0281(10) 0.0947(18) 0.0133(11) 0.0014(12) 0.0077(9)
O6 0.0219(9) 0.0259(8) 0.0462(10) 0.0056(7) -0.0012(7) 0.0031(7)

loop_
_atom_type_symbol
_atom_type_description
_atom_type_scat_dispersion_real
_atom_type_scat_dispersion_imag
_atom_type_scat_source
C C 0.0181 0.0091 'International Tables Vol C Tables 4.2.6.8 and 6.1.1.4'
H H 0.0000 0.0000 'International Tables Vol C Tables 4.2.6.8 and 6.1.1.4'
N N 0.0311 0.0180 'International Tables Vol C Tables 4.2.6.8 and 6.1.1.4'
O O 0.0492 0.0322 'International Tables Vol C Tables 4.2.6.8 and 6.1.1.4'
Si Si 0.2541 0.3302 'International Tables Vol C Tables 4.2.6.8 and 6.1.1.4'
S S 0.3331 0.5567 'International Tables Vol C Tables 4.2.6.8 and 6.1.1.4'
Br Br -0.6763 1.2805 'International Tables Vol C Tables 4.2.6.8 and 6.1.1.4'

loop_
_geom_angle_atom_site_label_1
_geom_angle_atom_site_label_2
_geom_angle_atom_site_label_3
_geom_angle
C6 C1 C2 116.9(2)
C6 C1 C15 108.2(2)
C2 C1 C15 134.8(3)
C3 C2 C1 121.0(3)
C3 C2 Br1 117.5(2)
C1 C2 Br1 121.5(2)
C2 C3 C4 119.9(3)
C3 C4 C5 122.0(3)
C6 C5 C4 116.8(3)
C5 C6 C1 123.2(3)
C5 C6 N1 130.4(3)
C1 C6 N1 106.4(2)
C14 N1 C6 108.1(2)
C14 N1 S1 121.57(19)
C6 N1 S1 128.4(2)
O1 S1 O2 121.03(17)
O1 S1 N1 106.09(15)
O2 S1 N1 106.06(14)
O1 S1 C7 108.84(15)
O2 S1 C7 108.48(15)
N1 S1 C7 105.22(13)
C8 C7 C12 121.5(3)
C8 C7 S1 119.3(2)
C12 C7 S1 119.2(2)
C7 C8 C9 119.2(3)
C8 C9 C10 121.2(3)
C9 C10 C11 118.7(3)
C9 C10 C13 120.8(3)
C11 C10 C13 120.5(3)
C12 C11 C10 120.8(3)
C11 C12 C7 118.7(3)
C15 C14 N1 110.6(2)
C14 C15 C1 106.7(2)
C14 C15 C16 123.7(2)
C1 C15 C16 129.6(3)
C15 C16 C17 112.4(2)
C18 C17 O4 109.1(2)
C18 C17 C16 113.5(2)
O4 C17 C16 104.5(2)
C19 C18 C17 177.7(3)
C18 C19 Si1 176.9(3)
C20 Si1 C19 107.55(16)
C20 Si1 C22 110.3(3)
C19 Si1 C22 108.63(17)
C20 Si1 C21 111.5(3)
C19 Si1 C21 109.0(2)
C22 Si1 C21 109.7(3)
O3 C23 O4 125.4(2)
O3 C23 C24 126.3(2)
O4 C23 C24 108.3(2)
C23 O4 C17 116.35(19)
O6 C24 C23 108.24(19)
O6 C24 C25 105.70(19)
C23 C24 C25 118.1(2)
O6 C24 C30 103.06(18)
C23 C24 C30 115.9(2)
C25 C24 C30 104.4(2)
C24 C25 C26 101.3(2)
C25 C26 C27 103.9(2)
C28 C27 C29 114.4(2)
C28 C27 C26 116.2(2)
C29 C27 C26 102.6(2)
C28 C27 C30 118.6(2)
C29 C27 C30 99.7(2)
C26 C27 C30 102.82(19)
O5 C29 O6 121.9(3)
O5 C29 C27 131.1(3)
O6 C29 C27 107.0(2)
C32 C30 C31 110.0(2)
C32 C30 C27 115.3(2)
C31 C30 C27 113.1(2)
C32 C30 C24 114.6(2)
C31 C30 C24 112.3(2)
C27 C30 C24 90.58(18)
C29 O6 C24 105.9(2)

loop_
_geom_bond_atom_site_label_1
_geom_bond_atom_site_label_2
_geom_bond_distance
C1 C6 1.406(4)
C1 C2 1.409(4)
C1 C15 1.451(4)
C2 C3 1.377(4)
C2 Br1 1.897(3)
C3 C4 1.382(5)
C4 C5 1.396(5)
C5 C6 1.391(4)
C6 N1 1.418(4)
N1 C14 1.398(4)
N1 S1 1.664(2)
S1 O1 1.427(3)
S1 O2 1.429(3)
S1 C7 1.762(3)
C7 C8 1.370(4)
C7 C12 1.395(4)
C8 C9 1.390(4)
C9 C10 1.390(4)
C10 C11 1.396(4)
C10 C13 1.513(4)
C11 C12 1.392(4)
C14 C15 1.352(4)
C15 C16 1.491(4)
C16 C17 1.533(4)
C17 C18 1.454(4)
C17 O4 1.461(3)
C18 C19 1.218(4)
C19 Si1 1.843(3)
Si1 C20 1.837(4)
Si1 C22 1.846(5)
Si1 C21 1.857(5)
C23 O3 1.197(3)
C23 O4 1.346(3)
C23 C24 1.502(3)
C24 O6 1.457(3)
C24 C25 1.529(3)
C24 C30 1.559(3)
C25 C26 1.543(4)
C26 C27 1.552(4)
C27 C28 1.510(4)
C27 C29 1.521(4)
C27 C30 1.558(3)
C29 O5 1.197(4)
C29 O6 1.370(3)
C30 C32 1.516(4)
C30 C31 1.535(4)

loop_
_geom_torsion_atom_site_label_1
_geom_torsion_atom_site_label_2
_geom_torsion_atom_site_label_3
_geom_torsion_atom_site_label_4
_geom_torsion
C6 C1 C2 C3 -2.3(4)
C15 C1 C2 C3 176.4(3)
C6 C1 C2 Br1 176.73(18)
C15 C1 C2 Br1 -4.6(4)
C1 C2 C3 C4 1.9(4)
Br1 C2 C3 C4 -177.1(2)
C2 C3 C4 C5 0.7(4)
C3 C4 C5 C6 -2.6(4)
C4 C5 C6 C1 2.2(4)
C4 C5 C6 N1 -177.4(3)
C2 C1 C6 C5 0.2(4)
C15 C1 C6 C5 -178.8(2)
C2 C1 C6 N1 179.9(2)
C15 C1 C6 N1 0.9(3)
C5 C6 N1 C14 177.6(3)
C1 C6 N1 C14 -2.1(3)
C5 C6 N1 S1 13.7(4)
C1 C6 N1 S1 -166.03(19)
C14 N1 S1 O1 168.8(2)
C6 N1 S1 O1 -29.1(3)
C14 N1 S1 O2 39.0(2)
C6 N1 S1 O2 -159.0(2)
C14 N1 S1 C7 -75.9(2)
C6 N1 S1 C7 86.1(2)
O1 S1 C7 C8 55.4(3)
O2 S1 C7 C8 -171.1(2)
N1 S1 C7 C8 -57.9(3)
O1 S1 C7 C12 -123.3(2)
O2 S1 C7 C12 10.2(3)
N1 S1 C7 C12 123.3(2)
C12 C7 C8 C9 0.1(5)
S1 C7 C8 C9 -178.7(3)
C7 C8 C9 C10 0.1(5)
C8 C9 C10 C11 -0.1(5)
C8 C9 C10 C13 -177.4(3)
C9 C10 C11 C12 -0.2(4)
C13 C10 C11 C12 177.2(3)
C10 C11 C12 C7 0.4(4)
C8 C7 C12 C11 -0.3(4)
S1 C7 C12 C11 178.4(2)
C6 N1 C14 C15 2.6(3)
S1 N1 C14 C15 167.86(19)
N1 C14 C15 C1 -2.0(3)
N1 C14 C15 C16 179.5(2)
C6 C1 C15 C14 0.7(3)
C2 C1 C15 C14 -178.1(3)
C6 C1 C15 C16 179.0(2)
C2 C1 C15 C16 0.2(5)
C14 C15 C16 C17 102.5(3)
C1 C15 C16 C17 -75.6(3)
C15 C16 C17 C18 175.4(2)
C15 C16 C17 O4 -65.8(3)
O3 C23 O4 C17 -2.7(3)
C24 C23 O4 C17 174.77(18)
C18 C17 O4 C23 -75.4(3)
C16 C17 O4 C23 162.90(19)
O3 C23 C24 O6 -15.9(3)
O4 C23 C24 O6 166.58(18)
O3 C23 C24 C25 -135.9(3)
O4 C23 C24 C25 46.6(3)
O3 C23 C24 C30 99.2(3)
O4 C23 C24 C30 -78.3(2)
O6 C24 C25 C26 69.9(2)
C23 C24 C25 C26 -168.9(2)
C30 C24 C25 C26 -38.5(2)
C24 C25 C26 C27 2.0(3)
C25 C26 C27 C28 165.9(2)
C25 C26 C27 C29 -68.5(2)
C25 C26 C27 C30 34.7(3)
C28 C27 C29 O5 19.5(5)
C26 C27 C29 O5 -107.2(4)
C30 C27 C29 O5 147.2(4)
C28 C27 C29 O6 -163.4(2)
C26 C27 C29 O6 69.9(3)
C30 C27 C29 O6 -35.7(3)
C28 C27 C30 C32 -66.3(3)
C29 C27 C30 C32 168.8(2)
C26 C27 C30 C32 63.4(3)
C28 C27 C30 C31 61.4(3)
C29 C27 C30 C31 -63.5(3)
C26 C27 C30 C31 -168.9(2)
C28 C27 C30 C24 176.0(2)
C29 C27 C30 C24 51.1(2)
C26 C27 C30 C24 -54.3(2)
O6 C24 C30 C32 -171.3(2)
C23 C24 C30 C32 70.7(3)
C25 C24 C30 C32 -61.1(3)
O6 C24 C30 C31 62.3(3)
C23 C24 C30 C31 -55.7(3)
C25 C24 C30 C31 172.6(2)
O6 C24 C30 C27 -53.0(2)
C23 C24 C30 C27 -171.1(2)
C25 C24 C30 C27 57.2(2)
O5 C29 O6 C24 178.1(3)
C27 C29 O6 C24 0.7(3)
C23 C24 O6 C29 158.3(2)
C25 C24 O6 C29 -74.2(2)
C30 C24 O6 C29 35.0(3)

loop_
_platon_squeeze_void_nr
_platon_squeeze_void_average_x
_platon_squeeze_void_average_y
_platon_squeeze_void_average_z
_platon_squeeze_void_volume
_platon_squeeze_void_count_electrons
_platon_squeeze_void_content
1 -0.068 0.679 0.135 163 38 ' '
2 0.001 0.179 0.865 163 38 ' '
